data_7063689
loop_
_publ_author_name
'Guo, Wenxiu'
'Ding, Huanda'
'Li, Aomei'
'Zhou, Shiyuan'
'Wang, Danfeng'
'Gu, Peiyang'
'Liu, Jie'
'Sun, Hua'
'Liu, Guangfeng'

_publ_section_title
;
 Tuning the optical properties of pyrimidine-thiophene derivatives via
 molecular engineering
;
_journal_issue 13
_journal_name_full 'New Journal of Chemistry'
_journal_page_first 5362
_journal_page_last 5368
_journal_paper_doi 10.1039/D5NJ00472A
_journal_volume 49
_journal_year 2025
_chemical_formula_moiety 'C64 H44 N2 S2, 1.6(C H2 Cl2)'
_chemical_formula_sum 'C65.6 H47.2 Cl3.2 N2 S2'
_chemical_formula_weight 1041.01
_chemical_name_systematic SNSTPE
_space_group_crystal_system triclinic
_space_group_IT_number 2
_space_group_name_Hall '-P 1'
_space_group_name_H-M_alt 'P -1'
_atom_sites_solution_hydrogens geom
_audit_creation_method SHELXL-2019/3
_audit_update_record
;
2024-03-30 deposited with the CCDC.	2025-02-27 downloaded from the CCDC.
;
_cell_angle_alpha 97.0700(10)
_cell_angle_beta 94.0690(10)
_cell_angle_gamma 94.9390(10)
_cell_formula_units_Z 1
_cell_length_a 8.85880(10)
_cell_length_b 9.46080(10)
_cell_length_c 16.0032(2)
_cell_measurement_reflns_used 15424
_cell_measurement_temperature 100(2)
_cell_measurement_theta_max 74.9500
_cell_measurement_theta_min 2.7900
_cell_volume 1321.59(3)
_computing_structure_refinement 'SHELXL-2019/2 (Sheldrick, 2019)'
_diffrn_ambient_temperature 100(2)
_diffrn_measured_fraction_theta_full 0.999
_diffrn_measured_fraction_theta_max 0.999
_diffrn_measurement_device_type 'XtaLAB Synergy, Dualflex, HyPix-Arc 100'
_diffrn_radiation_type CuK\a
_diffrn_radiation_wavelength 1.54184
_diffrn_reflns_av_R_equivalents 0.0311
_diffrn_reflns_av_unetI/netI 0.0171
_diffrn_reflns_Laue_measured_fraction_full 0.999
_diffrn_reflns_Laue_measured_fraction_max 0.999
_diffrn_reflns_limit_h_max 8
_diffrn_reflns_limit_h_min -10
_diffrn_reflns_limit_k_max 11
_diffrn_reflns_limit_k_min -11
_diffrn_reflns_limit_l_max 19
_diffrn_reflns_limit_l_min -18
_diffrn_reflns_number 29160
_diffrn_reflns_point_group_measured_fraction_full 0.999
_diffrn_reflns_point_group_measured_fraction_max 0.999
_diffrn_reflns_theta_full 67.684
_diffrn_reflns_theta_max 68.220
_diffrn_reflns_theta_min 2.792
_exptl_absorpt_coefficient_mu 2.738
_exptl_absorpt_correction_T_max 1.000
_exptl_absorpt_correction_T_min 0.80287
_exptl_absorpt_correction_type multi-scan
_exptl_absorpt_process_details
;
CrysAlisPro 1.171.43.100a (Rigaku Oxford Diffraction, 2023)
Empirical absorption correction using spherical harmonics,
implemented in SCALE3 ABSPACK scaling algorithm.
;
_exptl_crystal_colour yellow
_exptl_crystal_density_diffrn 1.308
_exptl_crystal_description plate
_exptl_crystal_F_000 541
_exptl_crystal_recrystallization_method 'Re-crystallisation from solvent'
_exptl_crystal_size_max 0.12
_exptl_crystal_size_mid 0.08
_exptl_crystal_size_min 0.06
_refine_diff_density_max 0.647
_refine_diff_density_min -0.840
_refine_diff_density_rms 0.046
_refine_ls_extinction_method none
_refine_ls_goodness_of_fit_ref 1.062
_refine_ls_hydrogen_treatment constr
_refine_ls_matrix_type full
_refine_ls_number_parameters 329
_refine_ls_number_reflns 4844
_refine_ls_number_restraints 0
_refine_ls_restrained_S_all 1.062
_refine_ls_R_factor_all 0.0506
_refine_ls_R_factor_gt 0.0478
_refine_ls_shift/su_max 0.001
_refine_ls_shift/su_mean 0.000
_refine_ls_structure_factor_coef Fsqd
_refine_ls_weighting_details 'w=1/[\s^2^(Fo^2^)+(0.0489P)^2^+1.1271P] where P=(Fo^2^+2Fc^2^)/3'
_refine_ls_weighting_scheme calc
_refine_ls_wR_factor_gt 0.1154
_refine_ls_wR_factor_ref 0.1171
_reflns_Friedel_coverage 0.000
_reflns_number_gt 4567
_reflns_number_total 4844
_reflns_threshold_expression 'I > 2\s(I)'
_cod_data_source_file d5nj00472a2.cif
_cod_data_source_block snstpe
_cod_depositor_comments 'Adding full bibliography for 7063689--7063691.cif.'
_cod_original_formula_sum 'C65.60 H47.20 Cl3.20 N2 S2'
_cod_database_code 7063689
_shelx_shelxl_version_number 2019/3
_shelx_space_group_comment
;
The symmetry employed for this shelxl refinement is uniquely defined
by the following loop, which should always be used as a source of
symmetry information in preference to the above space-group names.
They are only intended as comments.
;
_shelx_estimated_absorpt_t_min 0.597
_shelx_estimated_absorpt_t_max 0.875

loop_
_space_group_symop_operation_xyz
'x, y, z'
'-x, -y, -z'

loop_
_atom_site_label
_atom_site_type_symbol
_atom_site_fract_x
_atom_site_fract_y
_atom_site_fract_z
_atom_site_U_iso_or_equiv
_atom_site_adp_type
_atom_site_occupancy
_atom_site_site_symmetry_order
_atom_site_calc_flag
_atom_site_refinement_flags_posn
_atom_site_refinement_flags_adp
_atom_site_refinement_flags_occupancy
_atom_site_disorder_assembly
_atom_site_disorder_group
S1 S 0.61299(6) 0.52082(6) 0.60964(3) 0.03601(15) Uani 1 1 d . . . . .
Cl2 Cl -0.13100(14) -0.00933(11) 0.56171(6) 0.0770(3) Uani 0.8 1 d . . P . .
Cl1 Cl -0.39907(17) -0.08999(10) 0.64915(6) 0.0888(4) Uani 0.8 1 d . . P . .
C35 C -0.1994(2) 0.66083(19) 0.89847(12) 0.0264(4) Uani 1 1 d . . . . .
C33 C 1.0746(2) 0.4095(2) 0.44860(13) 0.0376(3) Uani 0.485(13) 1 d . . P A 1
H33 H 1.127485 0.347482 0.412316 0.045 Uiso 0.485(13) 1 calc R U P A 1
C2 C -0.0370(2) 0.5010(2) 0.81635(12) 0.0271(4) Uani 1 1 d . . . . .
C3 C -0.0667(2) 0.6341(2) 0.84789(12) 0.0261(4) Uani 1 1 d . . . . .
C4 C 0.0957(2) 0.4713(2) 0.76671(13) 0.0278(4) Uani 1 1 d . . . . .
C5 C -0.3074(2) 0.7480(2) 0.86993(13) 0.0281(4) Uani 1 1 d . . . . .
H5 H -0.293094 0.791367 0.820249 0.034 Uiso 1 1 calc R U . . .
C6 C -0.1430(2) 0.3724(2) 0.82538(12) 0.0268(4) Uani 1 1 d . . . . .
C7 C -0.2975(2) 0.3661(2) 0.79991(13) 0.0296(4) Uani 1 1 d . . . . .
H7 H -0.336522 0.445383 0.777546 0.036 Uiso 1 1 calc R U . . .
N1 N 0.9382(2) 0.3653(2) 0.47015(13) 0.0376(3) Uani 0.485(13) 1 d . . P A 1
C8 C 0.2394(2) 0.5471(2) 0.78637(13) 0.0295(4) Uani 1 1 d . . . . .
H8 H 0.255919 0.616932 0.834937 0.035 Uiso 1 1 calc R U . . .
C9 C 0.0268(2) 0.7681(2) 0.83508(13) 0.0267(4) Uani 1 1 d . . . . .
C10 C 0.3399(2) 0.4180(2) 0.66535(13) 0.0302(4) Uani 1 1 d . . . . .
C11 C -0.4348(2) 0.7715(2) 0.91336(14) 0.0318(4) Uani 1 1 d . . . . .
H11 H -0.508482 0.828467 0.892476 0.038 Uiso 1 1 calc R U . . .
C12 C -0.2210(2) 0.6031(2) 0.97346(13) 0.0302(4) Uani 1 1 d . . . . .
H12 H -0.148508 0.545040 0.994435 0.036 Uiso 1 1 calc R U . . .
C13 C 0.0928(2) 0.8597(2) 0.90530(14) 0.0318(4) Uani 1 1 d . . . . .
H13 H 0.076572 0.836775 0.960317 0.038 Uiso 1 1 calc R U . . .
C14 C 0.3575(2) 0.5220(2) 0.73625(13) 0.0308(4) Uani 1 1 d . . . . .
H14 H 0.452894 0.576720 0.750309 0.037 Uiso 1 1 calc R U . . .
C15 C -0.0877(2) 0.2536(2) 0.85684(13) 0.0308(4) Uani 1 1 d . . . . .
H15 H 0.017659 0.254600 0.873032 0.037 Uiso 1 1 calc R U . . .
C16 C 0.0794(2) 0.3652(2) 0.69668(13) 0.0319(4) Uani 1 1 d . . . . .
H16 H -0.015860 0.310002 0.682827 0.038 Uiso 1 1 calc R U . . .
C17 C -0.3465(2) 0.6294(2) 1.01758(14) 0.0340(5) Uani 1 1 d . . . . .
H17 H -0.358634 0.590630 1.068976 0.041 Uiso 1 1 calc R U . . .
C27 C 0.4661(2) 0.3895(2) 0.61321(13) 0.0328(4) Uani 1 1 d . . . . .
C31 C 0.8609(3) 0.4554(2) 0.52126(13) 0.0359(5) Uani 1 1 d . . . . .
C18 C 0.1979(2) 0.3386(2) 0.64715(13) 0.0341(5) Uani 1 1 d . . . . .
H18 H 0.182964 0.265513 0.600183 0.041 Uiso 1 1 calc R U . . .
C19 C -0.3948(2) 0.2466(2) 0.80666(14) 0.0348(5) Uani 1 1 d . . . . .
H19 H -0.499612 0.243882 0.788621 0.042 Uiso 1 1 calc R U . . .
C20 C -0.4547(2) 0.7120(2) 0.98727(14) 0.0345(5) Uani 1 1 d . . . . .
H20 H -0.542167 0.727707 1.016969 0.041 Uiso 1 1 calc R U . . .
C21 C -0.1858(2) 0.1342(2) 0.86457(14) 0.0350(5) Uani 1 1 d . . . . .
H21 H -0.147573 0.054597 0.886924 0.042 Uiso 1 1 calc R U . . .
C22 C 0.1821(2) 0.9842(2) 0.89632(16) 0.0397(5) Uani 1 1 d . . . . .
H22 H 0.228136 1.044733 0.944833 0.048 Uiso 1 1 calc R U . . .
C30 C 0.7116(3) 0.4067(2) 0.54590(13) 0.0351(5) Uani 1 1 d . . . . .
C23 C -0.3395(3) 0.1306(2) 0.83977(15) 0.0379(5) Uani 1 1 d . . . . .
H23 H -0.406595 0.049040 0.845436 0.045 Uiso 1 1 calc R U . . .
C28 C 0.4928(3) 0.2648(2) 0.56514(15) 0.0388(5) Uani 1 1 d . . . . .
H28 H 0.424568 0.180221 0.558210 0.047 Uiso 1 1 calc R U . . .
C24 C 0.0478(3) 0.8057(2) 0.75506(14) 0.0361(5) Uani 1 1 d . . . . .
H24 H 0.001725 0.745693 0.706330 0.043 Uiso 1 1 calc R U . . .
C29 C 0.6316(3) 0.2748(2) 0.52714(15) 0.0399(5) Uani 1 1 d . . . . .
H29 H 0.666056 0.197734 0.492027 0.048 Uiso 1 1 calc R U . . .
C25 C 0.2036(2) 1.0195(2) 0.81636(17) 0.0431(6) Uani 1 1 d . . . . .
H25 H 0.264699 1.104328 0.809759 0.052 Uiso 1 1 calc R U . . .
C26 C 0.1361(3) 0.9313(3) 0.74634(17) 0.0453(6) Uani 1 1 d . . . . .
H26 H 0.150072 0.956361 0.691524 0.054 Uiso 1 1 calc R U . . .
C34 C -0.2302(5) 0.0267(4) 0.6519(2) 0.0578(9) Uani 0.8 1 d . . P . .
H34A H -0.256586 0.126782 0.656484 0.069 Uiso 0.8 1 calc R U P . .
H34B H -0.163338 0.016871 0.702713 0.069 Uiso 0.8 1 calc R U P . .
C1 C 0.9382(2) 0.3653(2) 0.47015(13) 0.0376(3) Uani 0.515(13) 1 d . . P A 2
H1 H 0.894228 0.271001 0.450087 0.045 Uiso 0.515(13) 1 calc R U P A 2
N33 N 1.0746(2) 0.4095(2) 0.44860(13) 0.0376(3) Uani 0.515(13) 1 d . . P A 2

loop_
_atom_site_aniso_label
_atom_site_aniso_U_11
_atom_site_aniso_U_22
_atom_site_aniso_U_33
_atom_site_aniso_U_23
_atom_site_aniso_U_13
_atom_site_aniso_U_12
S1 0.0419(3) 0.0333(3) 0.0363(3) 0.0093(2) 0.0128(2) 0.0081(2)
Cl2 0.1088(8) 0.0791(6) 0.0442(5) -0.0098(4) -0.0061(5) 0.0507(6)
Cl1 0.1609(12) 0.0414(5) 0.0511(5) 0.0028(4) -0.0214(6) -0.0341(6)
C35 0.0228(9) 0.0208(9) 0.0342(10) 0.0033(7) 0.0004(8) -0.0042(7)
C33 0.0350(7) 0.0357(7) 0.0436(8) 0.0060(6) 0.0127(6) 0.0035(6)
C2 0.0221(9) 0.0256(9) 0.0328(10) 0.0063(8) -0.0036(8) -0.0007(7)
C3 0.0214(9) 0.0250(9) 0.0316(10) 0.0069(8) -0.0013(7) -0.0016(7)
C4 0.0258(10) 0.0247(9) 0.0335(10) 0.0067(8) -0.0010(8) 0.0036(7)
C5 0.0231(9) 0.0231(9) 0.0381(11) 0.0081(8) 0.0015(8) -0.0032(7)
C6 0.0259(10) 0.0228(9) 0.0310(10) 0.0039(7) 0.0011(8) -0.0011(7)
C7 0.0271(10) 0.0248(9) 0.0371(11) 0.0068(8) 0.0007(8) 0.0015(8)
N1 0.0350(7) 0.0357(7) 0.0436(8) 0.0060(6) 0.0127(6) 0.0035(6)
C8 0.0251(10) 0.0277(10) 0.0348(11) 0.0019(8) -0.0022(8) 0.0037(8)
C9 0.0187(9) 0.0223(9) 0.0398(11) 0.0061(8) 0.0035(8) 0.0024(7)
C10 0.0297(10) 0.0310(10) 0.0313(10) 0.0084(8) 0.0004(8) 0.0072(8)
C11 0.0228(10) 0.0233(9) 0.0486(12) 0.0061(9) 0.0016(8) -0.0023(8)
C12 0.0298(10) 0.0247(9) 0.0353(11) 0.0071(8) -0.0015(8) -0.0026(8)
C13 0.0239(10) 0.0292(10) 0.0417(12) 0.0055(9) 0.0015(8) -0.0015(8)
C14 0.0235(10) 0.0309(10) 0.0377(11) 0.0049(8) -0.0018(8) 0.0034(8)
C15 0.0284(10) 0.0259(10) 0.0374(11) 0.0046(8) -0.0021(8) 0.0024(8)
C16 0.0283(10) 0.0293(10) 0.0363(11) 0.0033(8) -0.0034(8) -0.0016(8)
C17 0.0352(11) 0.0303(10) 0.0356(11) 0.0070(8) 0.0041(9) -0.0076(9)
C27 0.0347(11) 0.0349(11) 0.0306(10) 0.0082(8) 0.0011(8) 0.0091(9)
C31 0.0419(12) 0.0387(12) 0.0309(11) 0.0114(9) 0.0102(9) 0.0090(9)
C18 0.0371(11) 0.0307(10) 0.0333(11) 0.0010(8) -0.0009(9) 0.0052(9)
C19 0.0262(10) 0.0298(10) 0.0482(13) 0.0082(9) 0.0030(9) -0.0030(8)
C20 0.0257(10) 0.0312(11) 0.0450(12) 0.0021(9) 0.0098(9) -0.0073(8)
C21 0.0407(12) 0.0235(10) 0.0415(12) 0.0086(8) 0.0008(9) 0.0023(9)
C22 0.0240(10) 0.0305(11) 0.0614(15) 0.0010(10) -0.0008(10) -0.0047(8)
C30 0.0397(12) 0.0385(11) 0.0306(11) 0.0097(9) 0.0087(9) 0.0113(9)
C23 0.0389(12) 0.0261(10) 0.0492(13) 0.0100(9) 0.0078(10) -0.0044(9)
C28 0.0364(12) 0.0373(12) 0.0425(12) 0.0030(9) 0.0021(9) 0.0073(9)
C24 0.0399(12) 0.0308(11) 0.0383(12) 0.0076(9) 0.0062(9) 0.0003(9)
C29 0.0415(12) 0.0388(12) 0.0402(12) 0.0020(9) 0.0066(10) 0.0111(10)
C25 0.0274(11) 0.0288(11) 0.0750(17) 0.0131(11) 0.0139(11) -0.0034(9)
C26 0.0475(14) 0.0381(12) 0.0551(15) 0.0185(11) 0.0187(11) 0.0004(10)
C34 0.089(3) 0.0423(17) 0.0389(17) -0.0059(13) -0.0124(17) 0.0169(17)
C1 0.0350(7) 0.0357(7) 0.0436(8) 0.0060(6) 0.0127(6) 0.0035(6)
N33 0.0350(7) 0.0357(7) 0.0436(8) 0.0060(6) 0.0127(6) 0.0035(6)

loop_
_atom_type_symbol
_atom_type_description
_atom_type_scat_dispersion_real
_atom_type_scat_dispersion_imag
_atom_type_scat_source
C C 0.0181 0.0091 'International Tables Vol C Tables 4.2.6.8 and 6.1.1.4'
H H 0.0000 0.0000 'International Tables Vol C Tables 4.2.6.8 and 6.1.1.4'
Cl Cl 0.3639 0.7018 'International Tables Vol C Tables 4.2.6.8 and 6.1.1.4'
N N 0.0311 0.0180 'International Tables Vol C Tables 4.2.6.8 and 6.1.1.4'
S S 0.3331 0.5567 'International Tables Vol C Tables 4.2.6.8 and 6.1.1.4'

loop_
_geom_angle_atom_site_label_1
_geom_angle_atom_site_label_2
_geom_angle_atom_site_label_3
_geom_angle
_geom_angle_site_symmetry_1
_geom_angle_site_symmetry_3
_geom_angle_publ_flag
C30 S1 C27 92.43(11) . . ?
C12 C35 C5 118.10(18) . . ?
C12 C35 C3 122.92(18) . . ?
C5 C35 C3 118.97(17) . . ?
N1 C33 C31 119.93(19) . 2_766 ?
N1 C33 H33 120.0 . . ?
C31 C33 H33 120.0 2_766 . ?
C3 C2 C4 123.51(17) . . ?
C3 C2 C6 121.15(18) . . ?
C4 C2 C6 115.26(16) . . ?
C2 C3 C35 122.43(17) . . ?
C2 C3 C9 124.04(17) . . ?
C35 C3 C9 113.52(16) . . ?
C16 C4 C8 117.18(18) . . ?
C16 C4 C2 120.12(17) . . ?
C8 C4 C2 122.69(18) . . ?
C11 C5 C35 120.81(19) . . ?
C11 C5 H5 119.6 . . ?
C35 C5 H5 119.6 . . ?
C7 C6 C15 118.47(18) . . ?
C7 C6 C2 120.98(17) . . ?
C15 C6 C2 120.51(17) . . ?
C19 C7 C6 121.05(19) . . ?
C19 C7 H7 119.5 . . ?
C6 C7 H7 119.5 . . ?
C33 N1 C31 120.1(2) . . ?
C14 C8 C4 121.05(19) . . ?
C14 C8 H8 119.5 . . ?
C4 C8 H8 119.5 . . ?
C24 C9 C13 118.65(18) . . ?
C24 C9 C3 122.14(18) . . ?
C13 C9 C3 119.20(18) . . ?
C14 C10 C18 117.52(19) . . ?
C14 C10 C27 121.52(18) . . ?
C18 C10 C27 120.93(19) . . ?
C5 C11 C20 120.09(19) . . ?
C5 C11 H11 120.0 . . ?
C20 C11 H11 120.0 . . ?
C17 C12 C35 120.87(19) . . ?
C17 C12 H12 119.6 . . ?
C35 C12 H12 119.6 . . ?
C22 C13 C9 121.1(2) . . ?
C22 C13 H13 119.4 . . ?
C9 C13 H13 119.4 . . ?
C8 C14 C10 121.59(19) . . ?
C8 C14 H14 119.2 . . ?
C10 C14 H14 119.2 . . ?
C21 C15 C6 120.44(19) . . ?
C21 C15 H15 119.8 . . ?
C6 C15 H15 119.8 . . ?
C18 C16 C4 121.80(19) . . ?
C18 C16 H16 119.1 . . ?
C4 C16 H16 119.1 . . ?
C12 C17 C20 120.4(2) . . ?
C12 C17 H17 119.8 . . ?
C20 C17 H17 119.8 . . ?
C28 C27 C10 129.1(2) . . ?
C28 C27 S1 110.35(17) . . ?
C10 C27 S1 120.46(16) . . ?
N1 C31 C33 120.0(2) . 2_766 ?
C1 C31 C30 120.2(2) . . ?
N1 C31 C30 120.2(2) . . ?
C33 C31 C30 119.75(19) 2_766 . ?
C16 C18 C10 120.80(19) . . ?
C16 C18 H18 119.6 . . ?
C10 C18 H18 119.6 . . ?
C7 C19 C23 120.1(2) . . ?
C7 C19 H19 120.0 . . ?
C23 C19 H19 120.0 . . ?
C17 C20 C11 119.67(19) . . ?
C17 C20 H20 120.2 . . ?
C11 C20 H20 120.2 . . ?
C23 C21 C15 120.25(19) . . ?
C23 C21 H21 119.9 . . ?
C15 C21 H21 119.9 . . ?
C25 C22 C13 119.7(2) . . ?
C25 C22 H22 120.2 . . ?
C13 C22 H22 120.2 . . ?
C29 C30 C31 129.1(2) . . ?
C29 C30 S1 110.59(17) . . ?
C31 C30 S1 120.31(17) . . ?
C21 C23 C19 119.70(19) . . ?
C21 C23 H23 120.2 . . ?
C19 C23 H23 120.2 . . ?
C27 C28 C29 113.3(2) . . ?
C27 C28 H28 123.4 . . ?
C29 C28 H28 123.4 . . ?
C9 C24 C26 120.0(2) . . ?
C9 C24 H24 120.0 . . ?
C26 C24 H24 120.0 . . ?
C30 C29 C28 113.3(2) . . ?
C30 C29 H29 123.3 . . ?
C28 C29 H29 123.3 . . ?
C26 C25 C22 119.8(2) . . ?
C26 C25 H25 120.1 . . ?
C22 C25 H25 120.1 . . ?
C25 C26 C24 120.7(2) . . ?
C25 C26 H26 119.6 . . ?
C24 C26 H26 119.6 . . ?
Cl2 C34 Cl1 112.31(18) . . ?
Cl2 C34 H34A 109.1 . . ?
Cl1 C34 H34A 109.1 . . ?
Cl2 C34 H34B 109.1 . . ?
Cl1 C34 H34B 109.1 . . ?
H34A C34 H34B 107.9 . . ?
N33 C1 C31 120.1(2) . . ?
N33 C1 H1 120.0 . . ?
C31 C1 H1 120.0 . . ?
C1 N33 C31 119.93(19) . 2_766 ?

loop_
_geom_bond_atom_site_label_1
_geom_bond_atom_site_label_2
_geom_bond_distance
_geom_bond_site_symmetry_2
_geom_bond_publ_flag
S1 C30 1.729(2) . ?
S1 C27 1.729(2) . ?
Cl2 C34 1.755(4) . ?
Cl1 C34 1.776(4) . ?
C35 C12 1.397(3) . ?
C35 C5 1.404(3) . ?
C35 C3 1.496(3) . ?
C33 N1 1.327(3) . ?
C33 C31 1.370(3) 2_766 ?
C33 H33 0.9500 . ?
C2 C3 1.352(3) . ?
C2 C4 1.493(3) . ?
C2 C6 1.500(3) . ?
C3 C9 1.497(3) . ?
C4 C16 1.400(3) . ?
C4 C8 1.402(3) . ?
C5 C11 1.386(3) . ?
C5 H5 0.9500 . ?
C6 C7 1.394(3) . ?
C6 C15 1.398(3) . ?
C7 C19 1.381(3) . ?
C7 H7 0.9500 . ?
N1 C31 1.369(3) . ?
C8 C14 1.381(3) . ?
C8 H8 0.9500 . ?
C9 C24 1.391(3) . ?
C9 C13 1.391(3) . ?
C10 C14 1.398(3) . ?
C10 C18 1.401(3) . ?
C10 C27 1.466(3) . ?
C11 C20 1.387(3) . ?
C11 H11 0.9500 . ?
C12 C17 1.383(3) . ?
C12 H12 0.9500 . ?
C13 C22 1.389(3) . ?
C13 H13 0.9500 . ?
C14 H14 0.9500 . ?
C15 C21 1.388(3) . ?
C15 H15 0.9500 . ?
C16 C18 1.382(3) . ?
C16 H16 0.9500 . ?
C17 C20 1.386(3) . ?
C17 H17 0.9500 . ?
C27 C28 1.375(3) . ?
C31 C1 1.369(3) . ?
C31 C30 1.459(3) . ?
C18 H18 0.9500 . ?
C19 C23 1.387(3) . ?
C19 H19 0.9500 . ?
C20 H20 0.9500 . ?
C21 C23 1.387(3) . ?
C21 H21 0.9500 . ?
C22 C25 1.384(4) . ?
C22 H22 0.9500 . ?
C30 C29 1.369(3) . ?
C23 H23 0.9500 . ?
C28 C29 1.411(3) . ?
C28 H28 0.9500 . ?
C24 C26 1.393(3) . ?
C24 H24 0.9500 . ?
C29 H29 0.9500 . ?
C25 C26 1.378(4) . ?
C25 H25 0.9500 . ?
C26 H26 0.9500 . ?
C34 H34A 0.9900 . ?
C34 H34B 0.9900 . ?
C1 N33 1.327(3) . ?
C1 H1 0.9500 . ?

loop_
_geom_torsion_atom_site_label_1
_geom_torsion_atom_site_label_2
_geom_torsion_atom_site_label_3
_geom_torsion_atom_site_label_4
_geom_torsion
_geom_torsion_site_symmetry_1
_geom_torsion_site_symmetry_2
_geom_torsion_site_symmetry_3
_geom_torsion_site_symmetry_4
_geom_torsion_publ_flag
C4 C2 C3 C35 -179.13(17) . . . . ?
C6 C2 C3 C35 4.4(3) . . . . ?
C4 C2 C3 C9 1.8(3) . . . . ?
C6 C2 C3 C9 -174.73(17) . . . . ?
C12 C35 C3 C2 58.6(3) . . . . ?
C5 C35 C3 C2 -121.5(2) . . . . ?
C12 C35 C3 C9 -122.2(2) . . . . ?
C5 C35 C3 C9 57.6(2) . . . . ?
C3 C2 C4 C16 -140.5(2) . . . . ?
C6 C2 C4 C16 36.2(3) . . . . ?
C3 C2 C4 C8 38.7(3) . . . . ?
C6 C2 C4 C8 -144.65(19) . . . . ?
C12 C35 C5 C11 -2.4(3) . . . . ?
C3 C35 C5 C11 177.78(17) . . . . ?
C3 C2 C6 C7 52.8(3) . . . . ?
C4 C2 C6 C7 -124.0(2) . . . . ?
C3 C2 C6 C15 -129.6(2) . . . . ?
C4 C2 C6 C15 53.7(3) . . . . ?
C15 C6 C7 C19 1.0(3) . . . . ?
C2 C6 C7 C19 178.73(19) . . . . ?
C31 C33 N1 C31 1.1(4) 2_766 . . . ?
C16 C4 C8 C14 2.8(3) . . . . ?
C2 C4 C8 C14 -176.40(18) . . . . ?
C2 C3 C9 C24 59.3(3) . . . . ?
C35 C3 C9 C24 -119.8(2) . . . . ?
C2 C3 C9 C13 -121.9(2) . . . . ?
C35 C3 C9 C13 58.9(2) . . . . ?
C35 C5 C11 C20 1.8(3) . . . . ?
C5 C35 C12 C17 1.0(3) . . . . ?
C3 C35 C12 C17 -179.21(18) . . . . ?
C24 C9 C13 C22 -2.1(3) . . . . ?
C3 C9 C13 C22 179.14(18) . . . . ?
C4 C8 C14 C10 -1.6(3) . . . . ?
C18 C10 C14 C8 -0.6(3) . . . . ?
C27 C10 C14 C8 -178.75(19) . . . . ?
C7 C6 C15 C21 -1.8(3) . . . . ?
C2 C6 C15 C21 -179.51(19) . . . . ?
C8 C4 C16 C18 -1.9(3) . . . . ?
C2 C4 C16 C18 177.31(19) . . . . ?
C35 C12 C17 C20 1.0(3) . . . . ?
C14 C10 C27 C28 151.8(2) . . . . ?
C18 C10 C27 C28 -26.3(3) . . . . ?
C14 C10 C27 S1 -25.4(3) . . . . ?
C18 C10 C27 S1 156.50(17) . . . . ?
C30 S1 C27 C28 -1.39(17) . . . . ?
C30 S1 C27 C10 176.30(17) . . . . ?
C33 N1 C31 C33 -1.1(4) . . . 2_766 ?
C33 N1 C31 C30 -179.3(2) . . . . ?
C4 C16 C18 C10 -0.2(3) . . . . ?
C14 C10 C18 C16 1.5(3) . . . . ?
C27 C10 C18 C16 179.65(19) . . . . ?
C6 C7 C19 C23 0.5(3) . . . . ?
C12 C17 C20 C11 -1.7(3) . . . . ?
C5 C11 C20 C17 0.2(3) . . . . ?
C6 C15 C21 C23 1.1(3) . . . . ?
C9 C13 C22 C25 1.3(3) . . . . ?
C1 C31 C30 C29 2.2(4) . . . . ?
N1 C31 C30 C29 2.2(4) . . . . ?
C33 C31 C30 C29 -175.9(2) 2_766 . . . ?
C1 C31 C30 S1 -179.41(17) . . . . ?
N1 C31 C30 S1 -179.41(17) . . . . ?
C33 C31 C30 S1 2.4(3) 2_766 . . . ?
C27 S1 C30 C29 1.43(18) . . . . ?
C27 S1 C30 C31 -177.21(18) . . . . ?
C15 C21 C23 C19 0.4(3) . . . . ?
C7 C19 C23 C21 -1.2(3) . . . . ?
C10 C27 C28 C29 -176.4(2) . . . . ?
S1 C27 C28 C29 1.0(2) . . . . ?
C13 C9 C24 C26 1.4(3) . . . . ?
C3 C9 C24 C26 -179.8(2) . . . . ?
C31 C30 C29 C28 177.4(2) . . . . ?
S1 C30 C29 C28 -1.1(3) . . . . ?
C27 C28 C29 C30 0.1(3) . . . . ?
C13 C22 C25 C26 0.2(3) . . . . ?
C22 C25 C26 C24 -0.8(4) . . . . ?
C9 C24 C26 C25 0.0(3) . . . . ?
C30 C31 C1 N33 -179.3(2) . . . . ?
C31 C1 N33 C31 1.1(4) . . . 2_766 ?
